data_2229150
loop_
_publ_author_name
'Wang, Xiao-Juan'
'Cheng, Jian-Wen'

_publ_section_title
;
 Praseodymium(III) sulfate hydroxide, Pr(SO~4~)(OH)
;
_journal_coeditor_code MG2113
_journal_issue 2
_journal_name_full 'Acta Crystallographica Section E'
_journal_page_first i12
_journal_paper_doi 10.1107/S1600536811000298
_journal_volume 67
_journal_year 2011
_chemical_formula_iupac 'Pr (S O4) (O H)'
_chemical_formula_moiety 'H O5 Pr S'
_chemical_formula_sum 'H O5 Pr S'
_chemical_formula_weight 253.98
_chemical_name_systematic
;
Praseodymium(III) sulfate hydroxide
;
_space_group_IT_number 14
_symmetry_cell_setting monoclinic
_symmetry_space_group_name_Hall '-P 2yn'
_symmetry_space_group_name_H-M 'P 1 21/n 1'
_atom_sites_solution_hydrogens geom
_atom_sites_solution_primary direct
_atom_sites_solution_secondary difmap
_audit_creation_method SHELXL-97
_cell_angle_alpha 90.00
_cell_angle_beta 106.310(7)
_cell_angle_gamma 90.00
_cell_formula_units_Z 4
_cell_length_a 4.4891(18)
_cell_length_b 12.484(5)
_cell_length_c 6.894(3)
_cell_measurement_reflns_used 1066
_cell_measurement_temperature 293(2)
_cell_measurement_theta_max 27.44
_cell_measurement_theta_min 3.26
_cell_volume 370.8(3)
_computing_cell_refinement 'SAINT (Bruker, 2006)'
_computing_data_collection 'APEX2 (Bruker, 2006)'
_computing_data_reduction 'SAINT (Bruker, 2006)'
_computing_molecular_graphics 'SHELXTL (Sheldrick, 2008)'
_computing_publication_material 'SHELXTL (Sheldrick, 2008)'
_computing_structure_refinement 'SHELXL97 (Sheldrick, 2008)'
_computing_structure_solution 'SHELXS97 (Sheldrick, 2008)'
_diffrn_ambient_temperature 293(2)
_diffrn_measured_fraction_theta_full 0.995
_diffrn_measured_fraction_theta_max 0.995
_diffrn_measurement_device_type 'Bruker APEXII CCD'
_diffrn_measurement_method \w
_diffrn_radiation_monochromator graphite
_diffrn_radiation_source 'fine-focus sealed tube'
_diffrn_radiation_type MoK\a
_diffrn_radiation_wavelength 0.71073
_diffrn_reflns_av_R_equivalents 0.0529
_diffrn_reflns_av_sigmaI/netI 0.0532
_diffrn_reflns_limit_h_max 5
_diffrn_reflns_limit_h_min -5
_diffrn_reflns_limit_k_max 16
_diffrn_reflns_limit_k_min -14
_diffrn_reflns_limit_l_max 8
_diffrn_reflns_limit_l_min -8
_diffrn_reflns_number 2849
_diffrn_reflns_theta_full 27.44
_diffrn_reflns_theta_max 27.44
_diffrn_reflns_theta_min 3.26
_diffrn_standards_number 0
_exptl_absorpt_coefficient_mu 13.588
_exptl_absorpt_correction_T_max 0.257
_exptl_absorpt_correction_T_min 0.213
_exptl_absorpt_correction_type multi-scan
_exptl_absorpt_process_details '(SADABS; Sheldrick, 1996)'
_exptl_crystal_colour 'light green'
_exptl_crystal_density_diffrn 4.550
_exptl_crystal_density_method 'not measured'
_exptl_crystal_description prism
_exptl_crystal_F_000 464
_exptl_crystal_size_max 0.20
_exptl_crystal_size_mid 0.10
_exptl_crystal_size_min 0.10
_refine_diff_density_max 1.727
_refine_diff_density_min -2.152
_refine_ls_extinction_coef 0.0303(17)
_refine_ls_extinction_expression Fc^*^=kFc[1+0.001xFc^2^\l^3^/sin(2\q)]^-1/4^
_refine_ls_extinction_method 'SHELXL97 (Sheldrick, 2008)'
_refine_ls_goodness_of_fit_ref 1.087
_refine_ls_hydrogen_treatment constr
_refine_ls_matrix_type full
_refine_ls_number_parameters 65
_refine_ls_number_reflns 840
_refine_ls_number_restraints 0
_refine_ls_restrained_S_all 1.087
_refine_ls_R_factor_gt 0.0329
_refine_ls_shift/su_max 0.001
_refine_ls_shift/su_mean 0.000
_refine_ls_structure_factor_coef Fsqd
_refine_ls_weighting_details 'calc w=1/[\s^2^(Fo^2^)+(0.0348P)^2^+1.2539P] where P=(Fo^2^+2Fc^2^)/3'
_refine_ls_weighting_scheme calc
_refine_ls_wR_factor_gt 0.0790
_refine_ls_wR_factor_ref 0.0798
_reflns_number_gt 813
_reflns_number_total 840
_reflns_threshold_expression I>2\s(I)
_cod_data_source_file mg2113.cif
_cod_data_source_block I
_cod_original_sg_symbol_H-M 'P 21/n'
_cod_database_code 2229150
_cod_database_fobs_code 2229150

loop_
_symmetry_equiv_pos_as_xyz
'x, y, z'
'-x+1/2, y+1/2, -z+1/2'
'-x, -y, -z'
'x-1/2, -y-1/2, z-1/2'

loop_
_atom_site_type_symbol
_atom_site_label
_atom_site_fract_x
_atom_site_fract_y
_atom_site_fract_z
_atom_site_U_iso_or_equiv
_atom_site_adp_type
_atom_site_calc_flag
_atom_site_refinement_flags
_atom_site_occupancy
_atom_site_disorder_assembly
_atom_site_disorder_group
Pr Pr 0.14215(8) 0.93511(2) 0.30120(5) 0.0103(2) Uani d . 1 . .
S S 0.4863(3) 0.85448(11) -0.1115(2) 0.0100(3) Uani d . 1 . .
O O1 0.3690(11) 0.8345(4) 0.0615(6) 0.0156(9) Uani d . 1 . .
O O2 0.5908(12) 0.7551(4) -0.1798(7) 0.0189(10) Uani d . 1 . .
O O3 0.2507(11) 0.9045(4) -0.2785(7) 0.0179(10) Uani d . 1 . .
O O4 0.7557(12) 0.9298(3) -0.0482(8) 0.0137(10) Uani d . 1 . .
O O5 0.3035(11) 1.0859(4) 0.5390(7) 0.0141(9) Uani d . 1 . .
H H5A 0.1434 1.1193 0.5488 0.021 Uiso d R 1 . .

loop_
_atom_site_aniso_label
_atom_site_aniso_U_11
_atom_site_aniso_U_22
_atom_site_aniso_U_33
_atom_site_aniso_U_12
_atom_site_aniso_U_13
_atom_site_aniso_U_23
Pr 0.0129(3) 0.0104(3) 0.0083(3) 0.00025(10) 0.00418(19) -0.00100(9)
S 0.0118(7) 0.0098(7) 0.0091(7) -0.0002(5) 0.0041(6) 0.0002(5)
O1 0.020(2) 0.020(2) 0.012(2) 0.002(2) 0.0142(19) 0.0010(17)
O2 0.027(2) 0.014(2) 0.020(2) 0.001(2) 0.011(2) -0.0016(17)
O3 0.017(2) 0.023(2) 0.015(2) 0.005(2) 0.0060(19) 0.0030(19)
O4 0.013(2) 0.013(2) 0.016(2) -0.0039(15) 0.005(2) -0.0022(14)
O5 0.014(2) 0.017(2) 0.012(2) 0.0037(18) 0.0044(18) -0.0042(17)

loop_
_atom_type_symbol
_atom_type_description
_atom_type_scat_dispersion_real
_atom_type_scat_dispersion_imag
_atom_type_scat_source
O O 0.0106 0.0060 'International Tables Vol C Tables 4.2.6.8 and 6.1.1.4'
H H 0.0000 0.0000 'International Tables Vol C Tables 4.2.6.8 and 6.1.1.4'
S S 0.1246 0.1234 'International Tables Vol C Tables 4.2.6.8 and 6.1.1.4'
Pr Pr -0.2180 2.8214 'International Tables Vol C Tables 4.2.6.8 and 6.1.1.4'

loop_
_geom_angle_atom_site_label_1
_geom_angle_atom_site_label_2
_geom_angle_atom_site_label_3
_geom_angle_site_symmetry_1
_geom_angle_site_symmetry_3
_geom_angle
_geom_angle_publ_flag
O2 Pr O5 4_576 3_676 88.30(16) ?
O2 Pr O5 4_576 . 137.33(16) ?
O5 Pr O5 3_676 . 73.13(18) ?
O2 Pr O1 4_576 . 66.58(17) ?
O5 Pr O1 3_676 . 72.04(15) ?
O5 Pr O1 . . 136.21(16) ?
O2 Pr O4 4_576 1_455 88.59(15) ?
O5 Pr O4 3_676 1_455 139.79(17) ?
O5 Pr O4 . 1_455 130.10(14) ?
O1 Pr O4 . 1_455 70.01(15) ?
O2 Pr O5 4_576 3_576 77.01(17) ?
O5 Pr O5 3_676 3_576 128.20(19) ?
O5 Pr O5 . 3_576 84.90(16) ?
O1 Pr O5 . 3_576 138.17(15) ?
O4 Pr O5 1_455 3_576 89.84(16) ?
O2 Pr O4 4_576 3_675 136.90(16) ?
O5 Pr O4 3_676 3_675 91.33(16) ?
O5 Pr O4 . 3_675 82.80(16) ?
O1 Pr O4 . 3_675 72.38(15) ?
O4 Pr O4 1_455 3_675 64.96(17) ?
O5 Pr O4 3_576 3_675 132.35(15) ?
O2 Pr O3 4_576 3_575 132.98(17) ?
O5 Pr O3 3_676 3_575 133.47(15) ?
O5 Pr O3 . 3_575 61.84(16) ?
O1 Pr O3 . 3_575 136.71(14) ?
O4 Pr O3 1_455 3_575 72.40(15) ?
O5 Pr O3 3_576 3_575 60.84(15) ?
O4 Pr O3 3_675 3_575 72.83(16) ?
O2 Pr O3 4_576 1_556 78.53(16) ?
O5 Pr O3 3_676 1_556 70.23(15) ?
O5 Pr O3 . 1_556 59.19(16) ?
O1 Pr O3 . 1_556 128.53(14) ?
O4 Pr O3 1_455 1_556 147.45(16) ?
O5 Pr O3 3_576 1_556 58.29(15) ?
O4 Pr O3 3_675 1_556 140.86(15) ?
O3 Pr O3 3_575 1_556 94.76(13) ?
O2 Pr Pr 4_576 3_576 109.56(13) ?
O5 Pr Pr 3_676 3_576 103.47(11) ?
O5 Pr Pr . 3_576 43.35(12) ?
O1 Pr Pr . 3_576 173.83(10) ?
O4 Pr Pr 1_455 3_576 115.28(12) ?
O5 Pr Pr 3_576 3_576 41.55(10) ?
O4 Pr Pr 3_675 3_576 112.38(11) ?
O3 Pr Pr 3_575 3_576 49.45(10) ?
O3 Pr Pr 1_556 3_576 45.31(10) ?
O2 Pr Pr 4_576 3_676 116.25(12) ?
O5 Pr Pr 3_676 3_676 36.83(11) ?
O5 Pr Pr . 3_676 36.29(11) ?
O1 Pr Pr . 3_676 105.16(11) ?
O4 Pr Pr 1_455 3_676 151.15(10) ?
O5 Pr Pr 3_576 3_676 109.08(11) ?
O4 Pr Pr 3_675 3_676 86.32(11) ?
O3 Pr Pr 3_575 3_676 97.46(11) ?
O3 Pr Pr 1_556 3_676 57.99(11) ?
Pr Pr Pr 3_576 3_676 71.85(3) ?
O2 S O1 . . 110.1(3) ?
O2 S O3 . . 109.7(3) ?
O1 S O3 . . 111.7(3) ?
O2 S O4 . . 108.9(3) ?
O1 S O4 . . 108.5(3) ?
O3 S O4 . . 107.9(3) ?
S O1 Pr . . 139.7(3) ?
S O2 Pr . 4_675 155.7(3) ?
S O3 Pr . 3_575 133.7(3) ?
S O3 Pr . 1_554 137.8(3) ?
Pr O3 Pr 3_575 1_554 85.24(13) ?
S O4 Pr . 1_655 125.0(3) ?
S O4 Pr . 3_675 120.0(3) ?
Pr O4 Pr 1_655 3_675 115.04(17) ?
Pr O5 Pr 3_676 . 106.87(18) ?
Pr O5 Pr 3_676 3_576 128.20(19) ?
Pr O5 Pr . 3_576 95.10(16) ?
Pr O5 H5A 3_676 . 142.8 ?
Pr O5 H5A . . 109.3 ?
Pr O5 H5A 3_576 . 40.0 ?

loop_
_geom_bond_atom_site_label_1
_geom_bond_atom_site_label_2
_geom_bond_site_symmetry_2
_geom_bond_distance
_geom_bond_publ_flag
Pr O2 4_576 2.393(5) ?
Pr O5 3_676 2.436(5) ?
Pr O5 . 2.468(5) ?
Pr O1 . 2.508(4) ?
Pr O4 1_455 2.543(5) ?
Pr O5 3_576 2.554(5) ?
Pr O4 3_675 2.558(5) ?
Pr O3 3_575 2.643(5) ?
Pr O3 1_556 2.826(5) ?
Pr Pr 3_576 3.7056(12) ?
Pr Pr 3_676 3.9388(12) ?
S O2 . 1.450(5) ?
S O1 . 1.455(5) ?
S O3 . 1.466(5) ?
S O4 . 1.497(5) ?
O2 Pr 4_675 2.393(5) ?
O3 Pr 3_575 2.643(5) ?
O3 Pr 1_554 2.826(5) ?
O4 Pr 1_655 2.543(5) ?
O4 Pr 3_675 2.558(5) ?
O5 Pr 3_676 2.436(5) ?
O5 Pr 3_576 2.554(5) ?
O5 H5A . 0.8500 ?

loop_
_geom_hbond_atom_site_label_D
_geom_hbond_atom_site_label_H
_geom_hbond_atom_site_label_A
_geom_hbond_site_symmetry_A
_geom_hbond_distance_DH
_geom_hbond_distance_HA
_geom_hbond_distance_DA
_geom_hbond_angle_DHA
O5 H5A O3 3_575 0.85 2.20 2.630(7) 111
O5 H5A O2 2 0.85 2.31 3.082(7) 152

loop_
_geom_torsion_atom_site_label_1
_geom_torsion_atom_site_label_2
_geom_torsion_atom_site_label_3
_geom_torsion_atom_site_label_4
_geom_torsion_site_symmetry_1
_geom_torsion_site_symmetry_2
_geom_torsion_site_symmetry_3
_geom_torsion_site_symmetry_4
_geom_torsion
_geom_torsion_publ_flag
O2 S O1 Pr . . . . 179.4(4) ?
O3 S O1 Pr . . . . -58.5(5) ?
O4 S O1 Pr . . . . 60.3(5) ?
O2 Pr O1 S 4_576 . . . 167.8(5) ?
O5 Pr O1 S 3_676 . . . -96.1(4) ?
O5 Pr O1 S . . . . -57.3(5) ?
O4 Pr O1 S 1_455 . . . 70.4(4) ?
O5 Pr O1 S 3_576 . . . 136.1(4) ?
O4 Pr O1 S 3_675 . . . 1.3(4) ?
O3 Pr O1 S 3_575 . . . 39.2(5) ?
O3 Pr O1 S 1_556 . . . -140.6(4) ?
Pr Pr O1 S 3_576 . . . -140.0(7) ?
Pr Pr O1 S 3_676 . . . -79.7(4) ?
O1 S O2 Pr . . . 4_675 13.5(8) ?
O3 S O2 Pr . . . 4_675 -109.8(7) ?
O4 S O2 Pr . . . 4_675 132.3(7) ?
O2 S O3 Pr . . . 3_575 168.4(4) ?
O1 S O3 Pr . . . 3_575 46.0(5) ?
O4 S O3 Pr . . . 3_575 -73.1(4) ?
O2 S O3 Pr . . . 1_554 -39.4(5) ?
O1 S O3 Pr . . . 1_554 -161.8(4) ?
O4 S O3 Pr . . . 1_554 79.1(5) ?
O2 S O4 Pr . . . 1_655 -86.1(4) ?
O1 S O4 Pr . . . 1_655 33.7(4) ?
O3 S O4 Pr . . . 1_655 154.9(3) ?
O2 S O4 Pr . . . 3_675 93.2(3) ?
O1 S O4 Pr . . . 3_675 -147.0(3) ?
O3 S O4 Pr . . . 3_675 -25.8(4) ?
O2 Pr O5 Pr 4_576 . . 3_676 68.0(3) ?
O5 Pr O5 Pr 3_676 . . 3_676 0.0 ?
O1 Pr O5 Pr . . . 3_676 -38.5(3) ?
O4 Pr O5 Pr 1_455 . . 3_676 -141.99(18) ?
O5 Pr O5 Pr 3_576 . . 3_676 132.5(2) ?
O4 Pr O5 Pr 3_675 . . 3_676 -93.60(19) ?
O3 Pr O5 Pr 3_575 . . 3_676 -167.9(2) ?
O3 Pr O5 Pr 1_556 . . 3_676 76.67(19) ?
Pr Pr O5 Pr 3_576 . . 3_676 132.5(2) ?
O2 Pr O5 Pr 4_576 . . 3_576 -64.5(3) ?
O5 Pr O5 Pr 3_676 . . 3_576 -132.5(2) ?
O1 Pr O5 Pr . . . 3_576 -171.07(15) ?
O4 Pr O5 Pr 1_455 . . 3_576 85.5(2) ?
O5 Pr O5 Pr 3_576 . . 3_576 0.0 ?
O4 Pr O5 Pr 3_675 . . 3_576 133.87(16) ?
O3 Pr O5 Pr 3_575 . . 3_576 59.53(16) ?
O3 Pr O5 Pr 1_556 . . 3_576 -55.86(15) ?
Pr Pr O5 Pr 3_676 . . 3_576 -132.5(2) ?
